data_4119953
loop_
_publ_author_name
'Chunxue Yuan'
'Shohei Saito'
'Cristopher Camacho'
'Stephan Irle'
'Ichiro Hisaki'
'Shigehiro Yamaguchi'

_publ_contact_author_address 'Nagoya University, Furo, Chikusa, Nagoya, Japan'
_publ_contact_author_email s_saito@chem.nagoya-u.ac.jp','yamaguchi@chem.nagoya-u.c.jp
_publ_contact_author_fax +81-52-789-5947
_publ_contact_author_name 'Shohei Saito','Shigehiro Yamaguchi'
_publ_contact_author_phone +81-52-789-2291
_publ_section_title
;
 A \p-Conjugated System with Flexibility and Rigidity That Shows
 Environment-Dependent RGB Luminescence
;
_journal_name_full 'Journal of the American Chemical Society'
_journal_page_first 8842
_journal_page_last 8845
_journal_paper_doi 10.1021/ja404198h
_journal_volume 135
_journal_year 2013
_chemical_formula_moiety 'C20 H17 N O2'
_chemical_formula_sum 'C20 H17 N O2'
_chemical_formula_weight 303.35
_chemical_name_systematic
; 
 n-Butylanthraceneimide 
;
_space_group_IT_number 14
_symmetry_cell_setting monoclinic
_symmetry_Int_Tables_number 14
_symmetry_space_group_name_Hall '-P 2ybc'
_symmetry_space_group_name_H-M 'P 1 21/c 1'
_atom_sites_solution_hydrogens geom
_atom_sites_solution_primary direct
_atom_sites_solution_secondary difmap
_audit_creation_method SHELXL-97
_audit_update_record
;
2013-03-08 # Formatted by publCIF
;
_cell_angle_alpha 90
_cell_angle_beta 101.442(2)
_cell_angle_gamma 90
_cell_formula_units_Z 4
_cell_length_a 17.309(2)
_cell_length_b 11.5835(14)
_cell_length_c 7.4963(9)
_cell_measurement_reflns_used 4854
_cell_measurement_temperature 123(2)
_cell_measurement_theta_max 31.5050
_cell_measurement_theta_min 2.1280
_cell_volume 1473.1(3)
_computing_cell_refinement 'Rigaku CrystalClear'
_computing_data_collection 'Rigaku CrystalClear'
_computing_data_reduction 'Rigaku CrystalClear'
_computing_structure_refinement 'SHELXL-97 (Sheldrick, 1997)'
_computing_structure_solution 'SHELXS-97 (Sheldrick, 1990)'
_diffrn_ambient_temperature 123(2)
_diffrn_detector_area_resol_mean 28.5714
_diffrn_measured_fraction_theta_full 0.960
_diffrn_measured_fraction_theta_max 0.960
_diffrn_measurement_device_type
;
Rigaku MicroMax-007 with Saturn70 detector (4x4 bin mode)
;
_diffrn_measurement_method dtprofit.ref
_diffrn_radiation_monochromator 'Rigaku VariMax'
_diffrn_radiation_source 'fine-focus sealed tube'
_diffrn_radiation_type MoK\a
_diffrn_radiation_wavelength 0.71070
_diffrn_reflns_av_R_equivalents 0.0199
_diffrn_reflns_av_sigmaI/netI 0.0188
_diffrn_reflns_limit_h_max 17
_diffrn_reflns_limit_h_min -20
_diffrn_reflns_limit_k_max 13
_diffrn_reflns_limit_k_min -13
_diffrn_reflns_limit_l_max 8
_diffrn_reflns_limit_l_min -8
_diffrn_reflns_number 9076
_diffrn_reflns_theta_full 25.00
_diffrn_reflns_theta_max 25.00
_diffrn_reflns_theta_min 2.98
_exptl_absorpt_coefficient_mu 0.088
_exptl_absorpt_correction_T_max 1.0000
_exptl_absorpt_correction_T_min 0.9283
_exptl_absorpt_correction_type multi-scan
_exptl_absorpt_process_details 'Jacobson, R. (1998) Private communication'
_exptl_crystal_colour Yellow
_exptl_crystal_density_diffrn 1.368
_exptl_crystal_description Prism
_exptl_crystal_F_000 640
_exptl_crystal_size_max 0.40
_exptl_crystal_size_mid 0.30
_exptl_crystal_size_min 0.30
_refine_diff_density_max 0.199
_refine_diff_density_min -0.227
_refine_diff_density_rms 0.038
_refine_ls_extinction_method none
_refine_ls_goodness_of_fit_ref 1.047
_refine_ls_hydrogen_treatment constr
_refine_ls_matrix_type full
_refine_ls_number_parameters 220
_refine_ls_number_reflns 2489
_refine_ls_number_restraints 0
_refine_ls_restrained_S_all 1.047
_refine_ls_R_factor_all 0.0405
_refine_ls_R_factor_gt 0.0388
_refine_ls_shift/su_max 0.000
_refine_ls_shift/su_mean 0.000
_refine_ls_structure_factor_coef Fsqd
_refine_ls_weighting_details 'calc w=1/[\s^2^(Fo^2^)+(0.0530P)^2^+0.6834P] where P=(Fo^2^+2Fc^2^)/3'
_refine_ls_weighting_scheme calc
_refine_ls_wR_factor_gt 0.1019
_refine_ls_wR_factor_ref 0.1035
_reflns_number_gt 2361
_reflns_number_total 2489
_reflns_threshold_expression >2sigma(I)
_cod_data_source_file ja404198h_si_002_2.cif
_cod_data_source_block n-Butylanthraceneimide
_cod_original_sg_symbol_H-M 'P 21/c'
_cod_database_code 4119953

loop_
_symmetry_equiv_pos_as_xyz
'x, y, z'
'-x, y+1/2, -z+1/2'
'-x, -y, -z'
'x, -y-1/2, z-1/2'

loop_
_atom_site_label
_atom_site_type_symbol
_atom_site_fract_x
_atom_site_fract_y
_atom_site_fract_z
_atom_site_U_iso_or_equiv
_atom_site_adp_type
_atom_site_occupancy
_atom_site_symmetry_multiplicity
_atom_site_calc_flag
_atom_site_refinement_flags
O1 O 0.29197(5) -0.04783(8) 0.94258(13) 0.0223(2) Uani 1 1 d .
O2 O 0.28006(5) 0.28435(8) 0.60819(14) 0.0250(3) Uani 1 1 d .
N1 N 0.30502(6) 0.11522(9) 0.77251(14) 0.0173(3) Uani 1 1 d .
C1 C 0.17479(7) 0.16106(11) 0.67132(16) 0.0161(3) Uani 1 1 d .
C2 C 0.10556(7) 0.21004(10) 0.58937(17) 0.0159(3) Uani 1 1 d .
H1 H 0.1050 0.2866 0.5061 0.019 Uiso 1 1 calc R
C3 C 0.03340(7) 0.15863(10) 0.61511(16) 0.0149(3) Uani 1 1 d .
C4 C -0.03983(7) 0.20540(10) 0.53703(17) 0.0162(3) Uani 1 1 d .
H2 H -0.0420 0.2814 0.4520 0.019 Uiso 1 1 calc R
C5 C -0.11041(7) 0.15703(11) 0.56545(16) 0.0160(3) Uani 1 1 d .
C6 C -0.18556(8) 0.20571(11) 0.48847(18) 0.0193(3) Uani 1 1 d .
H3 H -0.1888 0.2820 0.4039 0.023 Uiso 1 1 calc R
C7 C -0.25315(8) 0.15696(12) 0.52052(18) 0.0214(3) Uani 1 1 d .
H4 H -0.3095 0.1951 0.4614 0.026 Uiso 1 1 calc R
C8 C -0.25047(8) 0.05656(12) 0.63068(18) 0.0211(3) Uani 1 1 d .
H5 H -0.3047 0.0193 0.6556 0.025 Uiso 1 1 calc R
C9 C -0.17992(8) 0.00693(11) 0.70518(18) 0.0186(3) Uani 1 1 d .
H6 H -0.1788 -0.0702 0.7874 0.022 Uiso 1 1 calc R
C10 C -0.10767(7) 0.05535(11) 0.67608(17) 0.0162(3) Uani 1 1 d .
C11 C -0.03432(7) 0.00707(11) 0.75176(17) 0.0163(3) Uani 1 1 d .
H7 H -0.0324 -0.0705 0.8331 0.020 Uiso 1 1 calc R
C12 C 0.03634(7) 0.05567(10) 0.72572(16) 0.0152(3) Uani 1 1 d .
C13 C 0.11129(7) 0.00597(10) 0.80513(17) 0.0158(3) Uani 1 1 d .
H8 H 0.1146 -0.0723 0.8852 0.019 Uiso 1 1 calc R
C14 C 0.17785(7) 0.05900(10) 0.77795(17) 0.0158(3) Uani 1 1 d .
C15 C 0.26239(7) 0.03008(11) 0.84516(17) 0.0165(3) Uani 1 1 d .
C16 C 0.25690(8) 0.19825(11) 0.67387(17) 0.0174(3) Uani 1 1 d .
C17 C 0.39029(7) 0.12772(11) 0.82416(18) 0.0193(3) Uani 1 1 d .
H9 H 0.4089 0.1076 0.9686 0.023 Uiso 1 1 calc R
H10 H 0.4061 0.2174 0.8043 0.023 Uiso 1 1 calc R
C18 C 0.43425(8) 0.04962(12) 0.7148(2) 0.0250(3) Uani 1 1 d .
H11 H 0.4123 0.0645 0.5698 0.030 Uiso 1 1 calc R
H12 H 0.4227 -0.0404 0.7438 0.030 Uiso 1 1 calc R
C19 C 0.52317(8) 0.07135(13) 0.7598(2) 0.0279(3) Uani 1 1 d .
H13 H 0.5424 0.0761 0.9074 0.034 Uiso 1 1 calc R
H14 H 0.5532 -0.0018 0.7117 0.034 Uiso 1 1 calc R
C20 C 0.54776(9) 0.18123(15) 0.6760(2) 0.0342(4) Uani 1 1 d .
H15 H 0.5350 0.1737 0.5323 0.051 Uiso 1 1 calc R
H16 H 0.6090 0.1945 0.7216 0.051 Uiso 1 1 calc R
H17 H 0.5164 0.2522 0.7155 0.051 Uiso 1 1 calc R

loop_
_atom_site_aniso_label
_atom_site_aniso_U_11
_atom_site_aniso_U_22
_atom_site_aniso_U_33
_atom_site_aniso_U_23
_atom_site_aniso_U_13
_atom_site_aniso_U_12
O1 0.0197(5) 0.0201(5) 0.0254(5) 0.0038(4) 0.0008(4) 0.0028(4)
O2 0.0207(5) 0.0259(5) 0.0296(5) 0.0086(4) 0.0075(4) -0.0016(4)
N1 0.0135(5) 0.0192(6) 0.0192(6) -0.0006(4) 0.0032(4) 0.0005(4)
C1 0.0184(7) 0.0169(6) 0.0136(6) -0.0026(5) 0.0046(5) -0.0001(5)
C2 0.0183(6) 0.0153(6) 0.0141(6) -0.0009(5) 0.0037(5) -0.0003(5)
C3 0.0178(6) 0.0148(6) 0.0121(6) -0.0031(5) 0.0031(5) 0.0003(5)
C4 0.0194(7) 0.0154(6) 0.0139(6) -0.0012(5) 0.0034(5) 0.0010(5)
C5 0.0177(7) 0.0170(6) 0.0130(6) -0.0040(5) 0.0028(5) 0.0007(5)
C6 0.0190(7) 0.0211(7) 0.0169(6) -0.0019(5) 0.0015(5) 0.0026(5)
C7 0.0163(6) 0.0267(7) 0.0203(7) -0.0039(5) 0.0016(5) 0.0024(5)
C8 0.0175(7) 0.0247(7) 0.0212(7) -0.0052(5) 0.0039(5) -0.0022(5)
C9 0.0186(7) 0.0196(7) 0.0179(7) -0.0035(5) 0.0039(5) -0.0023(5)
C10 0.0183(7) 0.0164(6) 0.0135(6) -0.0047(5) 0.0024(5) -0.0010(5)
C11 0.0185(7) 0.0151(6) 0.0152(6) -0.0020(5) 0.0029(5) -0.0009(5)
C12 0.0174(7) 0.0145(6) 0.0133(6) -0.0032(5) 0.0024(5) -0.0006(5)
C13 0.0182(7) 0.0141(6) 0.0148(6) -0.0013(5) 0.0021(5) 0.0001(5)
C14 0.0176(6) 0.0153(6) 0.0142(6) -0.0027(5) 0.0026(5) 0.0010(5)
C15 0.0177(7) 0.0166(6) 0.0153(6) -0.0031(5) 0.0035(5) 0.0003(5)
C16 0.0176(6) 0.0197(7) 0.0153(6) -0.0011(5) 0.0046(5) 0.0002(5)
C17 0.0131(6) 0.0222(7) 0.0222(7) -0.0017(5) 0.0024(5) -0.0005(5)
C18 0.0184(7) 0.0278(7) 0.0295(8) -0.0049(6) 0.0066(6) 0.0010(5)
C19 0.0176(7) 0.0353(8) 0.0315(8) -0.0011(6) 0.0063(6) 0.0044(6)
C20 0.0242(8) 0.0443(9) 0.0367(9) -0.0022(7) 0.0122(6) -0.0040(7)

loop_
_atom_type_symbol
_atom_type_description
_atom_type_scat_dispersion_real
_atom_type_scat_dispersion_imag
_atom_type_scat_source
C C 0.0033 0.0016 'International Tables Vol C Tables 4.2.6.8 and 6.1.1.4'
H H 0.0000 0.0000 'International Tables Vol C Tables 4.2.6.8 and 6.1.1.4'
N N 0.0061 0.0033 'International Tables Vol C Tables 4.2.6.8 and 6.1.1.4'
O O 0.0106 0.0060 'International Tables Vol C Tables 4.2.6.8 and 6.1.1.4'

loop_
_geom_angle_atom_site_label_1
_geom_angle_atom_site_label_2
_geom_angle_atom_site_label_3
_geom_angle
C16 N1 C15 112.81(10)
C16 N1 C17 122.86(11)
C15 N1 C17 123.31(11)
C2 C1 C14 122.20(12)
C2 C1 C16 129.99(12)
C14 C1 C16 107.80(11)
C1 C2 C3 118.73(12)
C1 C2 H1 120.6
C3 C2 H1 120.6
C4 C3 C2 121.75(12)
C4 C3 C12 119.06(11)
C2 C3 C12 119.19(11)
C3 C4 C5 121.92(12)
C3 C4 H2 119.0
C5 C4 H2 119.0
C4 C5 C6 122.19(12)
C4 C5 C10 119.15(11)
C6 C5 C10 118.66(12)
C7 C6 C5 120.63(12)
C7 C6 H3 119.7
C5 C6 H3 119.7
C6 C7 C8 120.74(12)
C6 C7 H4 119.6
C8 C7 H4 119.6
C9 C8 C7 120.37(12)
C9 C8 H5 119.8
C7 C8 H5 119.8
C8 C9 C10 120.81(12)
C8 C9 H6 119.6
C10 C9 H6 119.6
C11 C10 C9 122.20(12)
C11 C10 C5 119.01(12)
C9 C10 C5 118.78(12)
C12 C11 C10 122.13(12)
C12 C11 H7 118.9
C10 C11 H7 118.9
C11 C12 C13 121.69(12)
C11 C12 C3 118.72(11)
C13 C12 C3 119.59(11)
C14 C13 C12 118.73(12)
C14 C13 H8 120.6
C12 C13 H8 120.6
C13 C14 C1 121.52(12)
C13 C14 C15 130.90(12)
C1 C14 C15 107.57(11)
O1 C15 N1 124.48(12)
O1 C15 C14 130.00(12)
N1 C15 C14 105.52(10)
O2 C16 N1 125.04(12)
O2 C16 C1 128.77(12)
N1 C16 C1 106.17(10)
N1 C17 C18 112.71(11)
N1 C17 H9 109.0
C18 C17 H9 109.0
N1 C17 H10 109.0
C18 C17 H10 109.0
H9 C17 H10 107.8
C17 C18 C19 111.85(11)
C17 C18 H11 109.2
C19 C18 H11 109.2
C17 C18 H12 109.2
C19 C18 H12 109.2
H11 C18 H12 107.9
C20 C19 C18 113.55(12)
C20 C19 H13 108.9
C18 C19 H13 108.9
C20 C19 H14 108.9
C18 C19 H14 108.9
H13 C19 H14 107.7
C19 C20 H15 109.5
C19 C20 H16 109.5
H15 C20 H16 109.5
C19 C20 H17 109.5
H15 C20 H17 109.5
H16 C20 H17 109.5

loop_
_geom_bond_atom_site_label_1
_geom_bond_atom_site_label_2
_geom_bond_distance
O1 C15 1.2090(16)
O2 C16 1.2150(16)
N1 C16 1.3860(17)
N1 C15 1.4047(17)
N1 C17 1.4569(16)
C1 C2 1.3576(18)
C1 C14 1.4222(18)
C1 C16 1.4816(18)
C2 C3 1.4309(18)
C2 H1 1.0830
C3 C4 1.3959(18)
C3 C12 1.4477(18)
C4 C5 1.3982(18)
C4 H2 1.0830
C5 C6 1.4301(18)
C5 C10 1.4358(18)
C6 C7 1.3626(19)
C6 H3 1.0830
C7 C8 1.422(2)
C7 H4 1.0830
C8 C9 1.3650(19)
C8 H5 1.0830
C9 C10 1.4263(18)
C9 H6 1.0830
C10 C11 1.4003(18)
C11 C12 1.3948(18)
C11 H7 1.0830
C12 C13 1.4360(18)
C13 C14 1.3562(18)
C13 H8 1.0830
C14 C15 1.4882(18)
C17 C18 1.5220(18)
C17 H9 1.0920
C17 H10 1.0920
C18 C19 1.5296(19)
C18 H11 1.0920
C18 H12 1.0920
C19 C20 1.517(2)
C19 H13 1.0920
C19 H14 1.0920
C20 H15 1.0590
C20 H16 1.0590
C20 H17 1.0590

loop_
_geom_torsion_atom_site_label_1
_geom_torsion_atom_site_label_2
_geom_torsion_atom_site_label_3
_geom_torsion_atom_site_label_4
_geom_torsion
C14 C1 C2 C3 1.56(18)
C16 C1 C2 C3 -177.30(11)
C1 C2 C3 C4 179.08(11)
C1 C2 C3 C12 -0.64(18)
C2 C3 C4 C5 -178.43(11)
C12 C3 C4 C5 1.29(18)
C3 C4 C5 C6 178.88(11)
C3 C4 C5 C10 -0.88(18)
C4 C5 C6 C7 -179.33(12)
C10 C5 C6 C7 0.42(19)
C5 C6 C7 C8 -0.2(2)
C6 C7 C8 C9 -0.5(2)
C7 C8 C9 C10 0.79(19)
C8 C9 C10 C11 179.48(11)
C8 C9 C10 C5 -0.52(18)
C4 C5 C10 C11 -0.33(17)
C6 C5 C10 C11 179.91(11)
C4 C5 C10 C9 179.67(11)
C6 C5 C10 C9 -0.09(17)
C9 C10 C11 C12 -178.88(11)
C5 C10 C11 C12 1.11(18)
C10 C11 C12 C13 179.50(11)
C10 C11 C12 C3 -0.70(18)
C4 C3 C12 C11 -0.50(17)
C2 C3 C12 C11 179.22(11)
C4 C3 C12 C13 179.31(11)
C2 C3 C12 C13 -0.97(17)
C11 C12 C13 C14 -178.51(11)
C3 C12 C13 C14 1.69(18)
C12 C13 C14 C1 -0.83(18)
C12 C13 C14 C15 178.43(11)
C2 C1 C14 C13 -0.84(19)
C16 C1 C14 C13 178.24(11)
C2 C1 C14 C15 179.75(11)
C16 C1 C14 C15 -1.17(13)
C16 N1 C15 O1 -176.51(12)
C17 N1 C15 O1 -7.74(19)
C16 N1 C15 C14 2.97(14)
C17 N1 C15 C14 171.73(10)
C13 C14 C15 O1 -0.9(2)
C1 C14 C15 O1 178.47(13)
C13 C14 C15 N1 179.70(12)
C1 C14 C15 N1 -0.97(13)
C15 N1 C16 O2 174.95(12)
C17 N1 C16 O2 6.12(19)
C15 N1 C16 C1 -3.69(14)
C17 N1 C16 C1 -172.51(10)
C2 C1 C16 O2 3.3(2)
C14 C1 C16 O2 -175.67(13)
C2 C1 C16 N1 -178.11(12)
C14 C1 C16 N1 2.90(13)
C16 N1 C17 C18 -107.06(14)
C15 N1 C17 C18 85.29(15)
N1 C17 C18 C19 175.20(11)
C17 C18 C19 C20 -75.51(16)
